data_4031314
loop_
_publ_author_name
'Hayes, Colin O.'
'Bell, William K.'
'Cassidy, Benjamin R.'
'Willson, C. Grant'

_publ_section_title
;
 Synthesis and Characterization of a Two Stage, Nonlinear Photobase
 Generator.
;
_journal_issue 15
_journal_name_full 'The Journal of organic chemistry'
_journal_page_first 7530
_journal_page_last 7535
_journal_paper_doi 10.1021/acs.joc.5b01078
_journal_volume 80
_journal_year 2015
_chemical_formula_sum 'C16 H10 N2 O S'
_chemical_formula_weight 278.32
_chemical_name_systematic
;
 ?
;
_space_group_IT_number 2
_symmetry_space_group_name_Hall '-P 1'
_symmetry_space_group_name_H-M 'P -1'
_atom_sites_solution_hydrogens geom
_atom_sites_solution_primary direct
_atom_sites_solution_secondary difmap
_audit_creation_method SHELXL-97
_cell_angle_alpha 99.62
_cell_angle_beta 92.49
_cell_angle_gamma 91.05
_cell_formula_units_Z 2
_cell_length_a 6.840
_cell_length_b 8.619
_cell_length_c 11.394
_cell_measurement_temperature 153(2)
_cell_volume 661.427
_computing_structure_refinement 'SHELXL-97 (Sheldrick, 1997)'
_diffrn_ambient_temperature 153(2)
_diffrn_measured_fraction_theta_full 0.969
_diffrn_measured_fraction_theta_max 0.969
_diffrn_radiation_monochromator graphite
_diffrn_radiation_source 'fine-focus sealed tube'
_diffrn_radiation_type MoK\a
_diffrn_radiation_wavelength 0.71075
_diffrn_reflns_av_R_equivalents 0.0413
_diffrn_reflns_av_sigmaI/netI 0.0998
_diffrn_reflns_limit_h_max 8
_diffrn_reflns_limit_h_min -8
_diffrn_reflns_limit_k_max 11
_diffrn_reflns_limit_k_min -7
_diffrn_reflns_limit_l_max 14
_diffrn_reflns_limit_l_min -14
_diffrn_reflns_number 3913
_diffrn_reflns_theta_full 27.50
_diffrn_reflns_theta_max 27.50
_diffrn_reflns_theta_min 2.40
_exptl_absorpt_coefficient_mu 0.240
_exptl_crystal_density_diffrn 1.397
_exptl_crystal_density_method 'not measured'
_exptl_crystal_F_000 288
_refine_diff_density_max 0.340
_refine_diff_density_min -0.370
_refine_diff_density_rms 0.077
_refine_ls_extinction_method none
_refine_ls_goodness_of_fit_ref 0.944
_refine_ls_hydrogen_treatment mixed
_refine_ls_matrix_type full
_refine_ls_number_parameters 185
_refine_ls_number_reflns 2930
_refine_ls_number_restraints 0
_refine_ls_restrained_S_all 0.944
_refine_ls_R_factor_all 0.0591
_refine_ls_R_factor_gt 0.0497
_refine_ls_shift/su_max 0.002
_refine_ls_shift/su_mean 0.000
_refine_ls_structure_factor_coef Fsqd
_refine_ls_weighting_details 'calc w=1/[\s^2^(Fo^2^)+(0.0517P)^2^+0.0000P] where P=(Fo^2^+2Fc^2^)/3'
_refine_ls_weighting_scheme calc
_refine_ls_wR_factor_gt 0.1239
_refine_ls_wR_factor_ref 0.1279
_reflns_number_gt 1990
_reflns_number_total 2930
_reflns_threshold_expression >2sigma(I)
_cod_data_source_file jo5b01078_si_001.cif
_cod_data_source_block shelxl
_cod_depositor_comments 'Adding full bibliography for 4031314.cif.'
_cod_original_cell_volume 661.4
_cod_database_code 4031314

loop_
_symmetry_equiv_pos_as_xyz
'x, y, z'
'-x, -y, -z'

loop_
_atom_site_label
_atom_site_type_symbol
_atom_site_fract_x
_atom_site_fract_y
_atom_site_fract_z
_atom_site_U_iso_or_equiv
_atom_site_adp_type
_atom_site_occupancy
_atom_site_symmetry_multiplicity
_atom_site_calc_flag
_atom_site_refinement_flags
C1 C 0.6349(3) 0.4018(2) 0.08872(18) 0.0174(4) Uani 1 1 d .
C2 C 0.5204(3) 0.4900(2) 0.18461(18) 0.0176(5) Uani 1 1 d .
C3 C 0.3457(3) 0.3951(2) 0.20218(19) 0.0182(5) Uani 1 1 d .
C4 C 0.1932(3) 0.4329(3) 0.2788(2) 0.0241(5) Uani 1 1 d .
H4 H 0.1941 0.5324 0.3294 0.029 Uiso 1 1 calc R
C5 C 0.0400(3) 0.3252(3) 0.2812(2) 0.0272(5) Uani 1 1 d .
H5 H -0.0622 0.3513 0.3343 0.033 Uiso 1 1 calc R
C6 C 0.0352(3) 0.1800(3) 0.2066(2) 0.0273(5) Uani 1 1 d .
H6 H -0.0704 0.1077 0.2091 0.033 Uiso 1 1 calc R
C7 C 0.1830(3) 0.1400(3) 0.1287(2) 0.0250(5) Uani 1 1 d .
H7 H 0.1799 0.0407 0.0777 0.030 Uiso 1 1 calc R
C8 C 0.3359(3) 0.2476(2) 0.12677(19) 0.0202(5) Uani 1 1 d .
C9 C 0.5750(3) 0.6337(2) 0.24607(19) 0.0191(5) Uani 1 1 d .
C10 C 0.4704(3) 0.7234(2) 0.34877(19) 0.0187(5) Uani 1 1 d .
C11 C 0.3279(3) 0.8296(3) 0.3282(2) 0.0246(5) Uani 1 1 d .
H11 H 0.2943 0.8452 0.2493 0.030 Uiso 1 1 calc R
C12 C 0.2351(3) 0.9128(3) 0.4239(2) 0.0286(5) Uani 1 1 d .
H12 H 0.1361 0.9844 0.4100 0.034 Uiso 1 1 calc R
C13 C 0.2845(3) 0.8931(3) 0.5389(2) 0.0280(5) Uani 1 1 d .
H13 H 0.2208 0.9516 0.6038 0.034 Uiso 1 1 calc R
C14 C 0.4271(4) 0.7879(3) 0.5594(2) 0.0298(6) Uani 1 1 d .
H14 H 0.4615 0.7735 0.6385 0.036 Uiso 1 1 calc R
C15 C 0.5199(3) 0.7031(3) 0.4638(2) 0.0248(5) Uani 1 1 d .
H15 H 0.6179 0.6309 0.4777 0.030 Uiso 1 1 calc R
C16 C 0.7437(3) 0.7202(3) 0.2186(2) 0.0237(5) Uani 1 1 d .
N1 N 0.7939(3) 0.4534(2) 0.04993(16) 0.0201(4) Uani 1 1 d .
N2 N 0.8708(3) 0.8042(2) 0.2056(2) 0.0344(5) Uani 1 1 d .
O1 O 0.8623(2) 0.33744(19) -0.03947(14) 0.0260(4) Uani 1 1 d .
S1 S 0.53397(8) 0.21380(6) 0.03291(5) 0.02391(18) Uani 1 1 d .
H1O H 0.970(5) 0.377(4) -0.054(3) 0.093(14) Uiso 1 1 d .

loop_
_atom_site_aniso_label
_atom_site_aniso_U_11
_atom_site_aniso_U_22
_atom_site_aniso_U_33
_atom_site_aniso_U_23
_atom_site_aniso_U_13
_atom_site_aniso_U_12
C1 0.0162(11) 0.0169(11) 0.0188(11) 0.0017(8) 0.0007(9) 0.0033(8)
C2 0.0156(11) 0.0205(12) 0.0167(10) 0.0030(8) 0.0009(8) 0.0038(8)
C3 0.0175(11) 0.0176(11) 0.0197(11) 0.0041(8) 0.0011(9) 0.0010(8)
C4 0.0234(12) 0.0220(12) 0.0268(12) 0.0029(9) 0.0058(10) 0.0011(9)
C5 0.0215(12) 0.0303(14) 0.0314(13) 0.0076(10) 0.0084(10) 0.0013(10)
C6 0.0217(12) 0.0273(13) 0.0344(13) 0.0105(10) 0.0013(10) -0.0045(9)
C7 0.0248(13) 0.0181(12) 0.0313(13) 0.0027(9) 0.0004(10) -0.0017(9)
C8 0.0184(11) 0.0206(12) 0.0217(11) 0.0042(9) 0.0004(9) 0.0023(8)
C9 0.0174(11) 0.0192(12) 0.0203(11) 0.0009(8) 0.0036(9) 0.0032(8)
C10 0.0166(11) 0.0165(11) 0.0221(11) -0.0003(8) 0.0044(9) -0.0009(8)
C11 0.0229(12) 0.0280(13) 0.0223(12) 0.0013(9) 0.0017(10) 0.0060(9)
C12 0.0216(13) 0.0316(14) 0.0321(13) 0.0019(10) 0.0071(11) 0.0084(10)
C13 0.0275(13) 0.0280(13) 0.0259(12) -0.0051(9) 0.0125(10) -0.0017(10)
C14 0.0359(15) 0.0339(14) 0.0196(12) 0.0038(10) 0.0035(11) 0.0021(11)
C15 0.0263(13) 0.0237(12) 0.0247(12) 0.0035(9) 0.0047(10) 0.0054(9)
C16 0.0227(12) 0.0209(12) 0.0240(12) -0.0076(9) 0.0058(10) 0.0022(9)
N1 0.0209(10) 0.0182(10) 0.0200(9) -0.0024(7) 0.0056(8) 0.0052(7)
N2 0.0259(12) 0.0291(12) 0.0431(13) -0.0113(9) 0.0133(10) -0.0054(9)
O1 0.0233(9) 0.0261(9) 0.0260(9) -0.0062(7) 0.0114(7) 0.0036(7)
S1 0.0230(3) 0.0185(3) 0.0279(3) -0.0037(2) 0.0059(2) -0.0005(2)

loop_
_atom_type_symbol
_atom_type_description
_atom_type_scat_dispersion_real
_atom_type_scat_dispersion_imag
_atom_type_scat_source
C C 0.0033 0.0016 'International Tables Vol C Tables 4.2.6.8 and 6.1.1.4'
H H 0.0000 0.0000 'International Tables Vol C Tables 4.2.6.8 and 6.1.1.4'
N N 0.0061 0.0033 'International Tables Vol C Tables 4.2.6.8 and 6.1.1.4'
O O 0.0106 0.0060 'International Tables Vol C Tables 4.2.6.8 and 6.1.1.4'
S S 0.1246 0.1234 'International Tables Vol C Tables 4.2.6.8 and 6.1.1.4'

loop_
_geom_angle_atom_site_label_1
_geom_angle_atom_site_label_2
_geom_angle_atom_site_label_3
_geom_angle
N1 C1 C2 124.97(19)
N1 C1 S1 122.20(16)
C2 C1 S1 112.82(15)
C9 C2 C3 126.9(2)
C9 C2 C1 123.8(2)
C3 C2 C1 109.35(18)
C4 C3 C8 117.95(19)
C4 C3 C2 129.4(2)
C8 C3 C2 112.62(19)
C5 C4 C3 120.2(2)
C5 C4 H4 119.9
C3 C4 H4 119.9
C6 C5 C4 120.6(2)
C6 C5 H5 119.7
C4 C5 H5 119.7
C7 C6 C5 120.5(2)
C7 C6 H6 119.7
C5 C6 H6 119.7
C6 C7 C8 118.7(2)
C6 C7 H7 120.6
C8 C7 H7 120.6
C7 C8 C3 122.0(2)
C7 C8 S1 124.01(18)
C3 C8 S1 113.98(16)
C2 C9 C16 122.7(2)
C2 C9 C10 125.7(2)
C16 C9 C10 111.60(18)
C15 C10 C11 119.9(2)
C15 C10 C9 119.96(18)
C11 C10 C9 120.15(19)
C12 C11 C10 119.4(2)
C12 C11 H11 120.3
C10 C11 H11 120.3
C13 C12 C11 120.9(2)
C13 C12 H12 119.6
C11 C12 H12 119.6
C12 C13 C14 119.7(2)
C12 C13 H13 120.1
C14 C13 H13 120.1
C13 C14 C15 119.7(2)
C13 C14 H14 120.2
C15 C14 H14 120.2
C10 C15 C14 120.4(2)
C10 C15 H15 119.8
C14 C15 H15 119.8
N2 C16 C9 171.9(2)
C1 N1 O1 109.02(17)
N1 O1 H1O 102(2)
C1 S1 C8 91.15(10)

loop_
_geom_bond_atom_site_label_1
_geom_bond_atom_site_label_2
_geom_bond_distance
C1 N1 1.290(3)
C1 C2 1.484(3)
C1 S1 1.756(2)
C2 C9 1.355(3)
C2 C3 1.476(3)
C3 C4 1.397(3)
C3 C8 1.409(3)
C4 C5 1.391(3)
C4 H4 0.9500
C5 C6 1.389(3)
C5 H5 0.9500
C6 C7 1.385(3)
C6 H6 0.9500
C7 C8 1.389(3)
C7 H7 0.9500
C8 S1 1.761(2)
C9 C16 1.436(3)
C9 C10 1.506(3)
C10 C15 1.379(3)
C10 C11 1.388(3)
C11 C12 1.386(3)
C11 H11 0.9500
C12 C13 1.378(3)
C12 H12 0.9500
C13 C14 1.383(3)
C13 H13 0.9500
C14 C15 1.391(3)
C14 H14 0.9500
C15 H15 0.9500
C16 N2 1.151(3)
N1 O1 1.405(2)
O1 H1O 0.84(4)

loop_
_geom_hbond_atom_site_label_D
_geom_hbond_atom_site_label_H
_geom_hbond_atom_site_label_A
_geom_hbond_distance_DH
_geom_hbond_distance_HA
_geom_hbond_distance_DA
_geom_hbond_angle_DHA
_geom_hbond_site_symmetry_A
O1 H1O N1 0.84(4) 2.15(4) 2.956(2) 160(3) 2_765

loop_
_geom_torsion_atom_site_label_1
_geom_torsion_atom_site_label_2
_geom_torsion_atom_site_label_3
_geom_torsion_atom_site_label_4
_geom_torsion
N1 C1 C2 C9 -2.7(3)
S1 C1 C2 C9 176.14(16)
N1 C1 C2 C3 178.51(18)
S1 C1 C2 C3 -2.6(2)
C9 C2 C3 C4 4.2(3)
C1 C2 C3 C4 -177.12(19)
C9 C2 C3 C8 -177.46(19)
C1 C2 C3 C8 1.3(2)
C8 C3 C4 C5 1.4(3)
C2 C3 C4 C5 179.75(19)
C3 C4 C5 C6 -0.8(3)
C4 C5 C6 C7 0.1(3)
C5 C6 C7 C8 0.1(3)
C6 C7 C8 C3 0.6(3)
C6 C7 C8 S1 179.99(15)
C4 C3 C8 C7 -1.3(3)
C2 C3 C8 C7 -179.93(18)
C4 C3 C8 S1 179.21(15)
C2 C3 C8 S1 0.6(2)
C3 C2 C9 C16 -177.10(18)
C1 C2 C9 C16 4.4(3)
C3 C2 C9 C10 2.4(3)
C1 C2 C9 C10 -176.13(18)
C2 C9 C10 C15 89.7(3)
C16 C9 C10 C15 -90.7(2)
C2 C9 C10 C11 -92.0(3)
C16 C9 C10 C11 87.6(2)
C15 C10 C11 C12 -0.8(3)
C9 C10 C11 C12 -179.1(2)
C10 C11 C12 C13 1.0(4)
C11 C12 C13 C14 -0.7(4)
C12 C13 C14 C15 0.2(4)
C11 C10 C15 C14 0.4(3)
C9 C10 C15 C14 178.6(2)
C13 C14 C15 C10 -0.1(4)
C2 C9 C16 N2 169.2(17)
C10 C9 C16 N2 -10.4(19)
C2 C1 N1 O1 179.19(17)
S1 C1 N1 O1 0.4(2)
N1 C1 S1 C8 -178.55(17)
C2 C1 S1 C8 2.55(15)
C7 C8 S1 C1 178.73(18)
C3 C8 S1 C1 -1.84(16)
